data_1559584
loop_
_publ_author_name
'Suzuki, Akane'
'Guo, Xueying'
'Lin, Zhenyang'
'Yamashita, Makoto'

_publ_section_title
;
 Nucleophilic reactivity of the gold atom in a diarylborylgold(i) complex
 toward polar multiple bonds.
;
_journal_issue 3
_journal_name_full 'Chemical science'
_journal_page_first 917
_journal_page_last 928
_journal_paper_doi 10.1039/d0sc05478j
_journal_volume 12
_journal_year 2020
_chemical_formula_moiety 'C46 H55 Au B N3'
_chemical_formula_sum 'C46 H55 Au B N3'
_chemical_formula_weight 857.70
_space_group_crystal_system triclinic
_space_group_IT_number 2
_space_group_name_Hall '-P 1'
_space_group_name_H-M_alt 'P -1'
_atom_sites_solution_hydrogens geom
_audit_creation_method SHELXL-2018/1
_audit_update_record
;
2020-07-30 deposited with the CCDC.	2020-11-25 downloaded from the CCDC.
;
_cell_angle_alpha 72.527(3)
_cell_angle_beta 85.454(3)
_cell_angle_gamma 66.378(3)
_cell_formula_units_Z 2
_cell_length_a 10.7603(4)
_cell_length_b 11.6039(4)
_cell_length_c 19.3138(6)
_cell_measurement_reflns_used 14159
_cell_measurement_temperature 213(2)
_cell_measurement_theta_max 30.6380
_cell_measurement_theta_min 1.9860
_cell_volume 2105.21(14)
_computing_cell_refinement
;
CrysAlisPro 1.171.39.46 (Rigaku Oxford Diffraction, 2018)
;
_computing_data_collection
;
CrysAlisPro 1.171.39.46 (Rigaku Oxford Diffraction, 2018)
;
_computing_data_reduction
;
CrysAlisPro 1.171.39.46 (Rigaku Oxford Diffraction, 2018)
;
_computing_molecular_graphics 'Yadokari-XG 2009(Wakita Nemoto et al.)'
_computing_publication_material 'Yadokari-XG 2009(Wakita,Nemoto et al.)'
_computing_structure_refinement 'SHELXL-2018/3 (Sheldrick, 2018)'
_computing_structure_solution 'SHELXT 2018/2 (Sheldrick, 2018)'
_diffrn_ambient_temperature 213(2)
_diffrn_detector 'CCD plate'
_diffrn_detector_type HyPix
_diffrn_measured_fraction_theta_full 1.000
_diffrn_measured_fraction_theta_max 0.804
_diffrn_measurement_device 'four-circle diffractometer'
_diffrn_measurement_device_type 'XtaLAB Synergy R, HyPix'
_diffrn_radiation_monochromator mirror
_diffrn_radiation_probe x-ray
_diffrn_radiation_type MoK\a
_diffrn_radiation_wavelength 0.71073
_diffrn_reflns_av_R_equivalents 0.0507
_diffrn_reflns_av_unetI/netI 0.0611
_diffrn_reflns_Laue_measured_fraction_full 1.000
_diffrn_reflns_Laue_measured_fraction_max 0.804
_diffrn_reflns_limit_h_max 15
_diffrn_reflns_limit_h_min -14
_diffrn_reflns_limit_k_max 15
_diffrn_reflns_limit_k_min -15
_diffrn_reflns_limit_l_max 27
_diffrn_reflns_limit_l_min -23
_diffrn_reflns_number 33150
_diffrn_reflns_point_group_measured_fraction_full 1.000
_diffrn_reflns_point_group_measured_fraction_max 0.804
_diffrn_reflns_theta_full 25.242
_diffrn_reflns_theta_max 30.900
_diffrn_reflns_theta_min 1.984
_diffrn_source 'micro-focus sealed X-ray tube'
_diffrn_source_type 'Mova (Mo) X-ray Source'
_exptl_absorpt_coefficient_mu 3.527
_exptl_absorpt_correction_T_max 1.00000
_exptl_absorpt_correction_T_min 0.44273
_exptl_absorpt_correction_type multi-scan
_exptl_absorpt_process_details
;
CrysAlisPro 1.171.39.46 (Rigaku Oxford Diffraction, 2018)
Empirical absorption correction using spherical harmonics,
 implemented in SCALE3 ABSPACK scaling algorithm.
;
_exptl_crystal_colour purple
_exptl_crystal_density_diffrn 1.353
_exptl_crystal_description plate
_exptl_crystal_F_000 872
_exptl_crystal_size_max 0.156
_exptl_crystal_size_mid 0.104
_exptl_crystal_size_min 0.038
_refine_diff_density_max 0.866
_refine_diff_density_min -0.688
_refine_diff_density_rms 0.095
_refine_ls_extinction_method none
_refine_ls_goodness_of_fit_ref 0.968
_refine_ls_hydrogen_treatment constr
_refine_ls_matrix_type full
_refine_ls_number_parameters 470
_refine_ls_number_reflns 10697
_refine_ls_number_restraints 0
_refine_ls_restrained_S_all 0.968
_refine_ls_R_factor_all 0.0510
_refine_ls_R_factor_gt 0.0329
_refine_ls_shift/su_max 0.001
_refine_ls_shift/su_mean 0.000
_refine_ls_structure_factor_coef Fsqd
_refine_ls_weighting_details 'w=1/[\s^2^(Fo^2^)+(0.0290P)^2^] where P=(Fo^2^+2Fc^2^)/3'
_refine_ls_weighting_scheme calc
_refine_ls_wR_factor_gt 0.0614
_refine_ls_wR_factor_ref 0.0651
_reflns_Friedel_coverage 0.000
_reflns_number_gt 8489
_reflns_number_total 10697
_reflns_threshold_expression 'I > 2\s(I)'
_cod_data_source_file d0sc05478j3.cif
_cod_data_source_block 3a
_cod_depositor_comments
;Adding full bibliography for 1559577--1559587.cif.

 Adding full bibliography for 1559577--1559587.cif.
;
_cod_database_code 1559584
_shelx_shelxl_version_number 2018/1
_shelx_space_group_comment
;
The symmetry employed for this shelxl refinement is uniquely defined
by the following loop, which should always be used as a source of
symmetry information in preference to the above space-group names.
They are only intended as comments.
;
_shelx_estimated_absorpt_t_min 0.602
_shelx_estimated_absorpt_t_max 0.872

loop_
_space_group_symop_operation_xyz
'x, y, z'
'-x, -y, -z'

loop_
_atom_site_label
_atom_site_type_symbol
_atom_site_fract_x
_atom_site_fract_y
_atom_site_fract_z
_atom_site_U_iso_or_equiv
_atom_site_adp_type
_atom_site_occupancy
_atom_site_site_symmetry_order
_atom_site_calc_flag
_atom_site_refinement_flags_posn
_atom_site_refinement_flags_adp
_atom_site_refinement_flags_occupancy
_atom_site_disorder_assembly
_atom_site_disorder_group
Au1 Au 0.73318(2) 0.49858(2) 0.23718(2) 0.03284(4) Uani 1 1 d . . . . .
C1 C 0.7374(3) 0.3102(3) 0.28355(16) 0.0365(7) Uani 1 1 d . . . . .
N1 N 0.8327(3) 0.1995(3) 0.32728(14) 0.0413(6) Uani 1 1 d . . . . .
C2 C 0.7926(4) 0.0961(4) 0.3461(2) 0.0567(10) Uani 1 1 d . . . . .
H2 H 0.842646 0.010236 0.375438 0.068 Uiso 1 1 calc R U . . .
C3 C 0.6690(4) 0.1404(4) 0.3150(2) 0.0571(10) Uani 1 1 d . . . . .
H3 H 0.614968 0.092440 0.318359 0.068 Uiso 1 1 calc R U . . .
N2 N 0.6367(3) 0.2713(3) 0.27676(15) 0.0419(6) Uani 1 1 d . . . . .
C4 C 0.9555(4) 0.1951(3) 0.35479(19) 0.0482(9) Uani 1 1 d . . . . .
C5 C 0.9542(5) 0.2137(4) 0.4228(2) 0.0674(12) Uani 1 1 d . . . . .
C6 C 1.0747(7) 0.2022(5) 0.4496(3) 0.106(2) Uani 1 1 d . . . . .
H6 H 1.078995 0.211094 0.496068 0.127 Uiso 1 1 calc R U . . .
C7 C 1.1883(8) 0.1782(7) 0.4097(5) 0.126(3) Uani 1 1 d . . . . .
H7 H 1.269268 0.170888 0.429357 0.151 Uiso 1 1 calc R U . . .
C8 C 1.1867(5) 0.1645(5) 0.3420(4) 0.0951(17) Uani 1 1 d . . . . .
H8 H 1.265827 0.149342 0.315459 0.114 Uiso 1 1 calc R U . . .
C9 C 1.0687(4) 0.1729(4) 0.3121(2) 0.0579(10) Uani 1 1 d . . . . .
C10 C 0.8265(6) 0.2522(4) 0.4635(2) 0.0869(16) Uani 1 1 d . . . . .
H10 H 0.759302 0.234318 0.441023 0.104 Uiso 1 1 calc R U . . .
C11 C 0.7665(7) 0.3992(5) 0.4558(3) 0.117(2) Uani 1 1 d . . . . .
H11 H 0.832276 0.421475 0.474532 0.175 Uiso 1 1 calc R U . . .
H11A H 0.684916 0.420814 0.483104 0.175 Uiso 1 1 calc R U . . .
H11B H 0.744215 0.448773 0.404967 0.175 Uiso 1 1 calc R U . . .
C12 C 0.8451(8) 0.1717(5) 0.5450(3) 0.128(3) Uani 1 1 d . . . . .
H12 H 0.891563 0.078658 0.549538 0.192 Uiso 1 1 calc R U . . .
H12A H 0.756876 0.188249 0.565896 0.192 Uiso 1 1 calc R U . . .
H12B H 0.898574 0.197839 0.570569 0.192 Uiso 1 1 calc R U . . .
C13 C 1.0650(4) 0.1549(5) 0.2381(2) 0.0716(13) Uani 1 1 d . . . . .
H13 H 0.968450 0.191305 0.221472 0.086 Uiso 1 1 calc R U . . .
C14 C 1.1247(7) 0.0103(7) 0.2430(3) 0.121(2) Uani 1 1 d . . . . .
H14 H 1.218893 -0.028850 0.260373 0.181 Uiso 1 1 calc R U . . .
H14A H 1.119301 0.000571 0.195260 0.181 Uiso 1 1 calc R U . . .
H14B H 1.074039 -0.033515 0.276371 0.181 Uiso 1 1 calc R U . . .
C15 C 1.1349(9) 0.2289(9) 0.1820(4) 0.169(4) Uani 1 1 d . . . . .
H15 H 1.087845 0.322557 0.175644 0.253 Uiso 1 1 calc R U . . .
H15A H 1.133131 0.211516 0.136117 0.253 Uiso 1 1 calc R U . . .
H15B H 1.228294 0.199931 0.198558 0.253 Uiso 1 1 calc R U . . .
C16 C 0.5076(3) 0.3573(3) 0.2390(2) 0.0510(9) Uani 1 1 d . . . . .
C17 C 0.4876(4) 0.3525(4) 0.1700(3) 0.0607(11) Uani 1 1 d . . . . .
C18 C 0.3586(5) 0.4311(5) 0.1360(3) 0.0909(17) Uani 1 1 d . . . . .
H18 H 0.340521 0.431853 0.088993 0.109 Uiso 1 1 calc R U . . .
C19 C 0.2577(5) 0.5077(5) 0.1715(5) 0.108(2) Uani 1 1 d . . . . .
H19 H 0.169912 0.556112 0.149428 0.130 Uiso 1 1 calc R U . . .
C20 C 0.2830(5) 0.5143(5) 0.2372(4) 0.098(2) Uani 1 1 d . . . . .
H20 H 0.213487 0.570927 0.258584 0.118 Uiso 1 1 calc R U . . .
C21 C 0.4090(4) 0.4397(4) 0.2743(3) 0.0679(13) Uani 1 1 d . . . . .
C22 C 0.6012(5) 0.2701(5) 0.1319(2) 0.0723(12) Uani 1 1 d . . . . .
H22 H 0.668101 0.200330 0.170257 0.087 Uiso 1 1 calc R U . . .
C23 C 0.6725(8) 0.3457(7) 0.0847(5) 0.154(4) Uani 1 1 d . . . . .
H23 H 0.754067 0.286346 0.068695 0.231 Uiso 1 1 calc R U . . .
H23A H 0.696984 0.392960 0.111343 0.231 Uiso 1 1 calc R U . . .
H23B H 0.613811 0.407999 0.042777 0.231 Uiso 1 1 calc R U . . .
C24 C 0.5547(8) 0.2024(8) 0.0912(5) 0.165(4) Uani 1 1 d . . . . .
H24 H 0.514272 0.263058 0.044256 0.248 Uiso 1 1 calc R U . . .
H24A H 0.487942 0.172988 0.118673 0.248 Uiso 1 1 calc R U . . .
H24B H 0.631751 0.127069 0.084260 0.248 Uiso 1 1 calc R U . . .
C25 C 0.4375(5) 0.4503(5) 0.3473(3) 0.0846(15) Uani 1 1 d . . . . .
H25 H 0.537220 0.408493 0.356427 0.102 Uiso 1 1 calc R U . . .
C26 C 0.3782(10) 0.3746(8) 0.4075(4) 0.178(4) Uani 1 1 d . . . . .
H26 H 0.280480 0.421986 0.405816 0.266 Uiso 1 1 calc R U . . .
H26A H 0.416493 0.364356 0.453879 0.266 Uiso 1 1 calc R U . . .
H26B H 0.399405 0.288570 0.401798 0.266 Uiso 1 1 calc R U . . .
C27 C 0.3921(8) 0.5900(6) 0.3491(4) 0.139(3) Uani 1 1 d . . . . .
H27 H 0.295110 0.635825 0.337896 0.208 Uiso 1 1 calc R U . . .
H27A H 0.439708 0.634152 0.313448 0.208 Uiso 1 1 calc R U . . .
H27B H 0.412304 0.590190 0.397127 0.208 Uiso 1 1 calc R U . . .
B1 B 0.7034(3) 0.7030(3) 0.19458(19) 0.0340(7) Uani 1 1 d . . . . .
C28 C 0.6798(3) 0.7534(3) 0.26611(17) 0.0380(7) Uani 1 1 d . . . . .
C29 C 0.7860(3) 0.7065(4) 0.31969(18) 0.0464(8) Uani 1 1 d . . . . .
C30 C 0.7615(5) 0.7439(4) 0.3829(2) 0.0620(11) Uani 1 1 d . . . . .
H30 H 0.834120 0.712570 0.416851 0.074 Uiso 1 1 calc R U . . .
C31 C 0.6365(5) 0.8242(4) 0.3978(2) 0.0700(12) Uani 1 1 d . . . . .
H31 H 0.623066 0.847036 0.441335 0.084 Uiso 1 1 calc R U . . .
C32 C 0.5302(4) 0.8713(4) 0.3477(2) 0.0624(11) Uani 1 1 d . . . . .
H32 H 0.442765 0.926321 0.356893 0.075 Uiso 1 1 calc R U . . .
C33 C 0.5537(3) 0.8366(3) 0.28367(19) 0.0464(8) Uani 1 1 d . . . . .
H33 H 0.480168 0.871122 0.249843 0.056 Uiso 1 1 calc R U . . .
C34 C 0.9275(4) 0.6108(5) 0.3109(2) 0.0660(12) Uani 1 1 d . . . . .
H34 H 0.971497 0.656244 0.273453 0.099 Uiso 1 1 calc R U . . .
H34A H 0.921552 0.539395 0.297050 0.099 Uiso 1 1 calc R U . . .
H34B H 0.980108 0.575639 0.356496 0.099 Uiso 1 1 calc R U . . .
C35 C 0.8112(3) 0.7452(3) 0.13889(17) 0.0364(7) Uani 1 1 d . . . . .
C36 C 0.8563(3) 0.7012(3) 0.07692(17) 0.0411(7) Uani 1 1 d . . . . .
C37 C 0.9510(3) 0.7403(4) 0.03328(19) 0.0509(9) Uani 1 1 d . . . . .
H37 H 0.982547 0.707449 -0.006553 0.061 Uiso 1 1 calc R U . . .
C38 C 0.9995(3) 0.8249(4) 0.0465(2) 0.0551(10) Uani 1 1 d . . . . .
H38 H 1.061859 0.850724 0.015830 0.066 Uiso 1 1 calc R U . . .
C39 C 0.9553(4) 0.8705(4) 0.1049(2) 0.0572(10) Uani 1 1 d . . . . .
H39 H 0.987220 0.928596 0.114992 0.069 Uiso 1 1 calc R U . . .
C40 C 0.8632(3) 0.8313(4) 0.14961(19) 0.0469(8) Uani 1 1 d . . . . .
H40 H 0.834186 0.864729 0.189446 0.056 Uiso 1 1 calc R U . . .
C41 C 0.8067(4) 0.6120(4) 0.0562(2) 0.0591(10) Uani 1 1 d . . . . .
H41 H 0.708771 0.653919 0.048128 0.089 Uiso 1 1 calc R U . . .
H41A H 0.830917 0.529885 0.095018 0.089 Uiso 1 1 calc R U . . .
H41B H 0.848261 0.594389 0.012013 0.089 Uiso 1 1 calc R U . . .
N3 N 0.5550(2) 0.7831(2) 0.14599(13) 0.0339(6) Uani 1 1 d . . . . .
C42 C 0.5184(3) 0.9093(3) 0.10894(19) 0.0473(8) Uani 1 1 d . . . . .
H42 H 0.579089 0.949266 0.108730 0.057 Uiso 1 1 calc R U . . .
C43 C 0.3949(3) 0.9844(4) 0.07064(19) 0.0512(9) Uani 1 1 d . . . . .
H43 H 0.372703 1.073473 0.045079 0.061 Uiso 1 1 calc R U . . .
C44 C 0.3065(3) 0.9285(4) 0.0703(2) 0.0534(9) Uani 1 1 d . . . . .
H44 H 0.222016 0.977660 0.044649 0.064 Uiso 1 1 calc R U . . .
C45 C 0.3427(4) 0.7991(4) 0.1082(2) 0.0636(11) Uani 1 1 d . . . . .
H45 H 0.283150 0.757708 0.108762 0.076 Uiso 1 1 calc R U . . .
C46 C 0.4673(3) 0.7287(4) 0.1458(2) 0.0488(9) Uani 1 1 d . . . . .
H46 H 0.490696 0.639788 0.172090 0.059 Uiso 1 1 calc R U . . .

loop_
_atom_site_aniso_label
_atom_site_aniso_U_11
_atom_site_aniso_U_22
_atom_site_aniso_U_33
_atom_site_aniso_U_23
_atom_site_aniso_U_13
_atom_site_aniso_U_12
Au1 0.03125(6) 0.02900(7) 0.03253(7) -0.00351(4) -0.00313(4) -0.00933(4)
C1 0.0382(16) 0.0323(17) 0.0323(16) -0.0068(13) -0.0016(12) -0.0086(13)
N1 0.0507(15) 0.0276(14) 0.0371(15) -0.0033(11) -0.0071(12) -0.0099(12)
C2 0.071(2) 0.0306(19) 0.053(2) 0.0021(16) -0.0084(18) -0.0136(18)
C3 0.064(2) 0.034(2) 0.069(3) 0.0007(18) -0.0044(19) -0.0247(18)
N2 0.0424(14) 0.0317(15) 0.0457(16) -0.0019(12) -0.0018(12) -0.0149(12)
C4 0.058(2) 0.0259(17) 0.049(2) -0.0061(15) -0.0241(17) -0.0036(15)
C5 0.099(3) 0.038(2) 0.051(2) -0.0097(18) -0.031(2) -0.009(2)
C6 0.150(5) 0.063(3) 0.100(4) -0.024(3) -0.075(4) -0.022(4)
C7 0.117(5) 0.108(5) 0.164(7) -0.040(5) -0.081(5) -0.040(4)
C8 0.061(3) 0.084(4) 0.132(5) -0.023(3) -0.033(3) -0.019(3)
C9 0.048(2) 0.046(2) 0.068(3) -0.0093(19) -0.0205(18) -0.0072(17)
C10 0.140(4) 0.051(3) 0.041(2) -0.016(2) -0.009(3) -0.005(3)
C11 0.193(6) 0.043(3) 0.067(3) -0.012(2) 0.019(4) -0.005(3)
C12 0.230(8) 0.063(4) 0.046(3) 0.002(2) -0.007(4) -0.024(4)
C13 0.048(2) 0.088(3) 0.068(3) -0.024(2) 0.0053(19) -0.016(2)
C14 0.134(5) 0.129(6) 0.111(5) -0.069(4) 0.007(4) -0.039(4)
C15 0.226(9) 0.201(9) 0.102(6) -0.025(6) 0.051(6) -0.130(8)
C16 0.0365(17) 0.0350(19) 0.075(3) -0.0016(17) -0.0049(17) -0.0172(15)
C17 0.050(2) 0.043(2) 0.087(3) -0.007(2) -0.022(2) -0.0201(17)
C18 0.065(3) 0.066(3) 0.132(5) 0.001(3) -0.046(3) -0.028(3)
C19 0.044(3) 0.060(3) 0.203(8) -0.001(4) -0.038(4) -0.022(2)
C20 0.040(2) 0.056(3) 0.185(7) -0.025(4) 0.014(3) -0.015(2)
C21 0.044(2) 0.049(2) 0.105(4) -0.016(2) 0.022(2) -0.0223(18)
C22 0.087(3) 0.065(3) 0.060(3) -0.015(2) -0.022(2) -0.023(2)
C23 0.193(7) 0.153(7) 0.198(8) -0.120(7) 0.116(7) -0.121(6)
C24 0.185(8) 0.153(7) 0.241(10) -0.133(7) 0.035(7) -0.100(7)
C25 0.086(3) 0.069(3) 0.094(4) -0.029(3) 0.046(3) -0.030(3)
C26 0.277(11) 0.130(7) 0.150(7) -0.038(5) 0.105(8) -0.124(8)
C27 0.219(8) 0.089(5) 0.122(5) -0.045(4) 0.087(5) -0.079(5)
B1 0.0257(15) 0.0317(19) 0.0402(19) -0.0035(15) -0.0038(13) -0.0111(14)
C28 0.0403(16) 0.0347(17) 0.0400(18) -0.0048(14) 0.0007(13) -0.0199(14)
C29 0.0523(19) 0.053(2) 0.0362(18) -0.0047(16) -0.0068(14) -0.0280(17)
C30 0.080(3) 0.065(3) 0.046(2) -0.0114(19) -0.0140(19) -0.035(2)
C31 0.108(4) 0.067(3) 0.046(2) -0.026(2) 0.010(2) -0.039(3)
C32 0.076(3) 0.053(2) 0.057(3) -0.023(2) 0.020(2) -0.023(2)
C33 0.0502(19) 0.042(2) 0.046(2) -0.0111(16) 0.0058(15) -0.0191(16)
C34 0.045(2) 0.082(3) 0.065(3) -0.017(2) -0.0158(18) -0.019(2)
C35 0.0302(14) 0.0359(17) 0.0372(17) -0.0011(13) -0.0060(12) -0.0125(13)
C36 0.0366(16) 0.0407(19) 0.0361(17) -0.0014(14) -0.0031(13) -0.0118(14)
C37 0.0401(17) 0.055(2) 0.041(2) -0.0011(16) 0.0003(14) -0.0120(17)
C38 0.0375(17) 0.064(3) 0.050(2) 0.0067(19) -0.0038(16) -0.0226(18)
C39 0.0466(19) 0.058(2) 0.067(3) -0.001(2) -0.0060(18) -0.0315(18)
C40 0.0464(18) 0.051(2) 0.046(2) -0.0084(16) 0.0005(15) -0.0254(17)
C41 0.076(3) 0.065(3) 0.045(2) -0.0189(19) 0.0105(18) -0.035(2)
N3 0.0324(12) 0.0322(14) 0.0343(14) -0.0052(11) -0.0030(10) -0.0124(11)
C42 0.0439(18) 0.0361(19) 0.055(2) 0.0033(15) -0.0093(15) -0.0186(15)
C43 0.0462(18) 0.039(2) 0.046(2) 0.0064(15) -0.0081(15) -0.0065(16)
C44 0.0391(17) 0.054(2) 0.054(2) -0.0099(18) -0.0144(15) -0.0061(16)
C45 0.0420(19) 0.056(3) 0.087(3) -0.006(2) -0.0215(19) -0.0202(18)
C46 0.0370(17) 0.042(2) 0.062(2) -0.0056(17) -0.0079(15) -0.0158(15)

loop_
_atom_type_symbol
_atom_type_description
_atom_type_scat_dispersion_real
_atom_type_scat_dispersion_imag
_atom_type_scat_source
C C 0.0033 0.0016 'International Tables Vol C Tables 4.2.6.8 and 6.1.1.4'
H H 0.0000 0.0000 'International Tables Vol C Tables 4.2.6.8 and 6.1.1.4'
Au Au -2.0133 8.8022 'International Tables Vol C Tables 4.2.6.8 and 6.1.1.4'
B B 0.0013 0.0007 'International Tables Vol C Tables 4.2.6.8 and 6.1.1.4'
N N 0.0061 0.0033 'International Tables Vol C Tables 4.2.6.8 and 6.1.1.4'

loop_
_geom_angle_atom_site_label_1
_geom_angle_atom_site_label_2
_geom_angle_atom_site_label_3
_geom_angle
_geom_angle_site_symmetry_1
_geom_angle_site_symmetry_3
_geom_angle_publ_flag
C1 Au1 B1 172.67(11) . . ?
N2 C1 N1 103.1(3) . . ?
N2 C1 Au1 125.7(2) . . ?
N1 C1 Au1 131.3(2) . . ?
C1 N1 C2 111.7(3) . . ?
C1 N1 C4 123.6(3) . . ?
C2 N1 C4 124.5(3) . . ?
C3 C2 N1 107.3(3) . . ?
C3 C2 H2 126.4 . . ?
N1 C2 H2 126.4 . . ?
C2 C3 N2 106.0(3) . . ?
C2 C3 H3 127.0 . . ?
N2 C3 H3 127.0 . . ?
C1 N2 C3 111.9(3) . . ?
C1 N2 C16 124.4(3) . . ?
C3 N2 C16 123.5(3) . . ?
C5 C4 C9 123.6(4) . . ?
C5 C4 N1 117.8(4) . . ?
C9 C4 N1 118.5(3) . . ?
C6 C5 C4 116.7(5) . . ?
C6 C5 C10 121.1(5) . . ?
C4 C5 C10 122.1(4) . . ?
C7 C6 C5 121.1(5) . . ?
C7 C6 H6 119.5 . . ?
C5 C6 H6 119.5 . . ?
C8 C7 C6 121.5(5) . . ?
C8 C7 H7 119.3 . . ?
C6 C7 H7 119.3 . . ?
C7 C8 C9 120.4(6) . . ?
C7 C8 H8 119.8 . . ?
C9 C8 H8 119.8 . . ?
C8 C9 C4 116.6(4) . . ?
C8 C9 C13 121.6(4) . . ?
C4 C9 C13 121.9(3) . . ?
C5 C10 C11 111.4(5) . . ?
C5 C10 C12 113.5(4) . . ?
C11 C10 C12 110.1(4) . . ?
C5 C10 H10 107.2 . . ?
C11 C10 H10 107.2 . . ?
C12 C10 H10 107.2 . . ?
C10 C11 H11 109.5 . . ?
C10 C11 H11A 109.5 . . ?
H11 C11 H11A 109.5 . . ?
C10 C11 H11B 109.5 . . ?
H11 C11 H11B 109.5 . . ?
H11A C11 H11B 109.5 . . ?
C10 C12 H12 109.5 . . ?
C10 C12 H12A 109.5 . . ?
H12 C12 H12A 109.5 . . ?
C10 C12 H12B 109.5 . . ?
H12 C12 H12B 109.5 . . ?
H12A C12 H12B 109.5 . . ?
C9 C13 C14 110.6(4) . . ?
C9 C13 C15 112.5(5) . . ?
C14 C13 C15 111.0(5) . . ?
C9 C13 H13 107.5 . . ?
C14 C13 H13 107.5 . . ?
C15 C13 H13 107.5 . . ?
C13 C14 H14 109.5 . . ?
C13 C14 H14A 109.5 . . ?
H14 C14 H14A 109.5 . . ?
C13 C14 H14B 109.5 . . ?
H14 C14 H14B 109.5 . . ?
H14A C14 H14B 109.5 . . ?
C13 C15 H15 109.5 . . ?
C13 C15 H15A 109.5 . . ?
H15 C15 H15A 109.5 . . ?
C13 C15 H15B 109.5 . . ?
H15 C15 H15B 109.5 . . ?
H15A C15 H15B 109.5 . . ?
C17 C16 C21 123.9(4) . . ?
C17 C16 N2 117.8(3) . . ?
C21 C16 N2 118.3(4) . . ?
C16 C17 C18 116.9(4) . . ?
C16 C17 C22 121.7(3) . . ?
C18 C17 C22 121.4(5) . . ?
C19 C18 C17 120.1(6) . . ?
C19 C18 H18 120.0 . . ?
C17 C18 H18 120.0 . . ?
C20 C19 C18 121.1(5) . . ?
C20 C19 H19 119.4 . . ?
C18 C19 H19 119.4 . . ?
C19 C20 C21 122.1(5) . . ?
C19 C20 H20 118.9 . . ?
C21 C20 H20 118.9 . . ?
C20 C21 C16 115.7(5) . . ?
C20 C21 C25 121.7(5) . . ?
C16 C21 C25 122.6(4) . . ?
C23 C22 C24 110.8(6) . . ?
C23 C22 C17 112.3(4) . . ?
C24 C22 C17 112.8(5) . . ?
C23 C22 H22 106.8 . . ?
C24 C22 H22 106.8 . . ?
C17 C22 H22 106.8 . . ?
C22 C23 H23 109.5 . . ?
C22 C23 H23A 109.5 . . ?
H23 C23 H23A 109.5 . . ?
C22 C23 H23B 109.5 . . ?
H23 C23 H23B 109.5 . . ?
H23A C23 H23B 109.5 . . ?
C22 C24 H24 109.5 . . ?
C22 C24 H24A 109.5 . . ?
H24 C24 H24A 109.5 . . ?
C22 C24 H24B 109.5 . . ?
H24 C24 H24B 109.5 . . ?
H24A C24 H24B 109.5 . . ?
C26 C25 C27 110.9(5) . . ?
C26 C25 C21 111.3(5) . . ?
C27 C25 C21 113.5(5) . . ?
C26 C25 H25 106.9 . . ?
C27 C25 H25 106.9 . . ?
C21 C25 H25 106.9 . . ?
C25 C26 H26 109.5 . . ?
C25 C26 H26A 109.5 . . ?
H26 C26 H26A 109.5 . . ?
C25 C26 H26B 109.5 . . ?
H26 C26 H26B 109.5 . . ?
H26A C26 H26B 109.5 . . ?
C25 C27 H27 109.5 . . ?
C25 C27 H27A 109.5 . . ?
H27 C27 H27A 109.5 . . ?
C25 C27 H27B 109.5 . . ?
H27 C27 H27B 109.5 . . ?
H27A C27 H27B 109.5 . . ?
C28 B1 C35 114.7(3) . . ?
C28 B1 N3 106.0(2) . . ?
C35 B1 N3 103.8(2) . . ?
C28 B1 Au1 103.8(2) . . ?
C35 B1 Au1 120.2(2) . . ?
N3 B1 Au1 107.37(19) . . ?
C33 C28 C29 114.4(3) . . ?
C33 C28 B1 123.9(3) . . ?
C29 C28 B1 121.5(3) . . ?
C30 C29 C28 120.6(4) . . ?
C30 C29 C34 118.0(3) . . ?
C28 C29 C34 121.3(3) . . ?
C31 C30 C29 122.7(4) . . ?
C31 C30 H30 118.6 . . ?
C29 C30 H30 118.6 . . ?
C30 C31 C32 118.8(4) . . ?
C30 C31 H31 120.6 . . ?
C32 C31 H31 120.6 . . ?
C31 C32 C33 119.2(4) . . ?
C31 C32 H32 120.4 . . ?
C33 C32 H32 120.4 . . ?
C32 C33 C28 124.3(4) . . ?
C32 C33 H33 117.9 . . ?
C28 C33 H33 117.9 . . ?
C29 C34 H34 109.5 . . ?
C29 C34 H34A 109.5 . . ?
H34 C34 H34A 109.5 . . ?
C29 C34 H34B 109.5 . . ?
H34 C34 H34B 109.5 . . ?
H34A C34 H34B 109.5 . . ?
C40 C35 C36 115.2(3) . . ?
C40 C35 B1 120.8(3) . . ?
C36 C35 B1 124.0(3) . . ?
C37 C36 C35 119.9(3) . . ?
C37 C36 C41 118.0(3) . . ?
C35 C36 C41 122.0(3) . . ?
C38 C37 C36 122.4(4) . . ?
C38 C37 H37 118.8 . . ?
C36 C37 H37 118.8 . . ?
C39 C38 C37 118.7(3) . . ?
C39 C38 H38 120.7 . . ?
C37 C38 H38 120.7 . . ?
C38 C39 C40 119.9(4) . . ?
C38 C39 H39 120.0 . . ?
C40 C39 H39 120.0 . . ?
C39 C40 C35 123.8(4) . . ?
C39 C40 H40 118.1 . . ?
C35 C40 H40 118.1 . . ?
C36 C41 H41 109.5 . . ?
C36 C41 H41A 109.5 . . ?
H41 C41 H41A 109.5 . . ?
C36 C41 H41B 109.5 . . ?
H41 C41 H41B 109.5 . . ?
H41A C41 H41B 109.5 . . ?
C42 N3 C46 117.5(3) . . ?
C42 N3 B1 119.2(3) . . ?
C46 N3 B1 123.2(3) . . ?
N3 C42 C43 122.9(3) . . ?
N3 C42 H42 118.5 . . ?
C43 C42 H42 118.5 . . ?
C44 C43 C42 119.3(3) . . ?
C44 C43 H43 120.3 . . ?
C42 C43 H43 120.3 . . ?
C43 C44 C45 118.4(3) . . ?
C43 C44 H44 120.8 . . ?
C45 C44 H44 120.8 . . ?
C44 C45 C46 119.9(4) . . ?
C44 C45 H45 120.1 . . ?
C46 C45 H45 120.1 . . ?
N3 C46 C45 122.0(3) . . ?
N3 C46 H46 119.0 . . ?
C45 C46 H46 119.0 . . ?

loop_
_geom_bond_atom_site_label_1
_geom_bond_atom_site_label_2
_geom_bond_distance
_geom_bond_site_symmetry_2
_geom_bond_publ_flag
Au1 C1 2.082(3) . ?
Au1 B1 2.160(4) . ?
C1 N2 1.358(4) . ?
C1 N1 1.359(4) . ?
N1 C2 1.373(5) . ?
N1 C4 1.439(4) . ?
C2 C3 1.337(5) . ?
C2 H2 0.9400 . ?
C3 N2 1.384(4) . ?
C3 H3 0.9400 . ?
N2 C16 1.439(4) . ?
C4 C5 1.392(5) . ?
C4 C9 1.396(6) . ?
C5 C6 1.376(7) . ?
C5 C10 1.501(7) . ?
C6 C7 1.369(9) . ?
C6 H6 0.9400 . ?
C7 C8 1.366(9) . ?
C7 H7 0.9400 . ?
C8 C9 1.393(6) . ?
C8 H8 0.9400 . ?
C9 C13 1.511(6) . ?
C10 C11 1.526(6) . ?
C10 C12 1.552(6) . ?
C10 H10 0.9900 . ?
C11 H11 0.9700 . ?
C11 H11A 0.9700 . ?
C11 H11B 0.9700 . ?
C12 H12 0.9700 . ?
C12 H12A 0.9700 . ?
C12 H12B 0.9700 . ?
C13 C14 1.512(7) . ?
C13 C15 1.518(8) . ?
C13 H13 0.9900 . ?
C14 H14 0.9700 . ?
C14 H14A 0.9700 . ?
C14 H14B 0.9700 . ?
C15 H15 0.9700 . ?
C15 H15A 0.9700 . ?
C15 H15B 0.9700 . ?
C16 C17 1.388(6) . ?
C16 C21 1.403(6) . ?
C17 C18 1.400(5) . ?
C17 C22 1.514(6) . ?
C18 C19 1.383(9) . ?
C18 H18 0.9400 . ?
C19 C20 1.348(9) . ?
C19 H19 0.9400 . ?
C20 C21 1.394(7) . ?
C20 H20 0.9400 . ?
C21 C25 1.516(7) . ?
C22 C23 1.462(7) . ?
C22 C24 1.495(8) . ?
C22 H22 0.9900 . ?
C23 H23 0.9700 . ?
C23 H23A 0.9700 . ?
C23 H23B 0.9700 . ?
C24 H24 0.9700 . ?
C24 H24A 0.9700 . ?
C24 H24B 0.9700 . ?
C25 C26 1.499(7) . ?
C25 C27 1.506(7) . ?
C25 H25 0.9900 . ?
C26 H26 0.9700 . ?
C26 H26A 0.9700 . ?
C26 H26B 0.9700 . ?
C27 H27 0.9700 . ?
C27 H27A 0.9700 . ?
C27 H27B 0.9700 . ?
B1 C28 1.621(5) . ?
B1 C35 1.638(4) . ?
B1 N3 1.679(4) . ?
C28 C33 1.400(4) . ?
C28 C29 1.423(4) . ?
C29 C30 1.387(5) . ?
C29 C34 1.516(5) . ?
C30 C31 1.362(6) . ?
C30 H30 0.9400 . ?
C31 C32 1.378(6) . ?
C31 H31 0.9400 . ?
C32 C33 1.388(5) . ?
C32 H32 0.9400 . ?
C33 H33 0.9400 . ?
C34 H34 0.9700 . ?
C34 H34A 0.9700 . ?
C34 H34B 0.9700 . ?
C35 C40 1.395(5) . ?
C35 C36 1.416(5) . ?
C36 C37 1.400(5) . ?
C36 C41 1.498(5) . ?
C37 C38 1.371(6) . ?
C37 H37 0.9400 . ?
C38 C39 1.361(6) . ?
C38 H38 0.9400 . ?
C39 C40 1.387(5) . ?
C39 H39 0.9400 . ?
C40 H40 0.9400 . ?
C41 H41 0.9700 . ?
C41 H41A 0.9700 . ?
C41 H41B 0.9700 . ?
N3 C42 1.328(4) . ?
N3 C46 1.329(4) . ?
C42 C43 1.384(4) . ?
C42 H42 0.9400 . ?
C43 C44 1.350(5) . ?
C43 H43 0.9400 . ?
C44 C45 1.364(6) . ?
C44 H44 0.9400 . ?
C45 C46 1.383(5) . ?
C45 H45 0.9400 . ?
C46 H46 0.9400 . ?

loop_
_geom_torsion_atom_site_label_1
_geom_torsion_atom_site_label_2
_geom_torsion_atom_site_label_3
_geom_torsion_atom_site_label_4
_geom_torsion
_geom_torsion_site_symmetry_1
_geom_torsion_site_symmetry_2
_geom_torsion_site_symmetry_3
_geom_torsion_site_symmetry_4
_geom_torsion_publ_flag
N2 C1 N1 C2 0.5(4) . . . . ?
Au1 C1 N1 C2 179.3(3) . . . . ?
N2 C1 N1 C4 -174.9(3) . . . . ?
Au1 C1 N1 C4 3.9(5) . . . . ?
C1 N1 C2 C3 -0.7(4) . . . . ?
C4 N1 C2 C3 174.6(3) . . . . ?
N1 C2 C3 N2 0.6(5) . . . . ?
N1 C1 N2 C3 -0.1(4) . . . . ?
Au1 C1 N2 C3 -179.0(3) . . . . ?
N1 C1 N2 C16 175.5(3) . . . . ?
Au1 C1 N2 C16 -3.3(5) . . . . ?
C2 C3 N2 C1 -0.3(5) . . . . ?
C2 C3 N2 C16 -176.0(3) . . . . ?
C1 N1 C4 C5 93.3(4) . . . . ?
C2 N1 C4 C5 -81.5(4) . . . . ?
C1 N1 C4 C9 -86.6(4) . . . . ?
C2 N1 C4 C9 98.6(4) . . . . ?
C9 C4 C5 C6 -3.4(6) . . . . ?
N1 C4 C5 C6 176.7(4) . . . . ?
C9 C4 C5 C10 173.0(4) . . . . ?
N1 C4 C5 C10 -6.8(6) . . . . ?
C4 C5 C6 C7 2.2(8) . . . . ?
C10 C5 C6 C7 -174.4(6) . . . . ?
C5 C6 C7 C8 -0.1(11) . . . . ?
C6 C7 C8 C9 -1.0(10) . . . . ?
C7 C8 C9 C4 -0.2(8) . . . . ?
C7 C8 C9 C13 -178.5(5) . . . . ?
C5 C4 C9 C8 2.5(6) . . . . ?
N1 C4 C9 C8 -177.7(4) . . . . ?
C5 C4 C9 C13 -179.2(4) . . . . ?
N1 C4 C9 C13 0.7(6) . . . . ?
C6 C5 C10 C11 76.0(6) . . . . ?
C4 C5 C10 C11 -100.3(5) . . . . ?
C6 C5 C10 C12 -48.9(7) . . . . ?
C4 C5 C10 C12 134.7(5) . . . . ?
C8 C9 C13 C14 80.2(6) . . . . ?
C4 C9 C13 C14 -98.1(5) . . . . ?
C8 C9 C13 C15 -44.7(7) . . . . ?
C4 C9 C13 C15 137.1(5) . . . . ?
C1 N2 C16 C17 102.6(4) . . . . ?
C3 N2 C16 C17 -82.2(5) . . . . ?
C1 N2 C16 C21 -78.3(4) . . . . ?
C3 N2 C16 C21 96.9(4) . . . . ?
C21 C16 C17 C18 -2.8(6) . . . . ?
N2 C16 C17 C18 176.3(3) . . . . ?
C21 C16 C17 C22 174.9(4) . . . . ?
N2 C16 C17 C22 -6.0(6) . . . . ?
C16 C17 C18 C19 -0.8(7) . . . . ?
C22 C17 C18 C19 -178.4(4) . . . . ?
C17 C18 C19 C20 3.8(8) . . . . ?
C18 C19 C20 C21 -3.4(9) . . . . ?
C19 C20 C21 C16 -0.1(7) . . . . ?
C19 C20 C21 C25 178.5(5) . . . . ?
C17 C16 C21 C20 3.3(6) . . . . ?
N2 C16 C21 C20 -175.8(4) . . . . ?
C17 C16 C21 C25 -175.3(4) . . . . ?
N2 C16 C21 C25 5.6(6) . . . . ?
C16 C17 C22 C23 -93.6(6) . . . . ?
C18 C17 C22 C23 84.0(6) . . . . ?
C16 C17 C22 C24 140.2(5) . . . . ?
C18 C17 C22 C24 -42.2(7) . . . . ?
C20 C21 C25 C26 78.6(6) . . . . ?
C16 C21 C25 C26 -102.9(6) . . . . ?
C20 C21 C25 C27 -47.3(6) . . . . ?
C16 C21 C25 C27 131.2(5) . . . . ?
C35 B1 C28 C33 119.9(3) . . . . ?
N3 B1 C28 C33 6.0(4) . . . . ?
Au1 B1 C28 C33 -107.0(3) . . . . ?
C35 B1 C28 C29 -65.4(4) . . . . ?
N3 B1 C28 C29 -179.3(3) . . . . ?
Au1 B1 C28 C29 67.7(3) . . . . ?
C33 C28 C29 C30 -0.5(5) . . . . ?
B1 C28 C29 C30 -175.6(3) . . . . ?
C33 C28 C29 C34 177.4(3) . . . . ?
B1 C28 C29 C34 2.2(5) . . . . ?
C28 C29 C30 C31 1.2(6) . . . . ?
C34 C29 C30 C31 -176.8(4) . . . . ?
C29 C30 C31 C32 -0.6(7) . . . . ?
C30 C31 C32 C33 -0.5(6) . . . . ?
C31 C32 C33 C28 1.2(6) . . . . ?
C29 C28 C33 C32 -0.7(5) . . . . ?
B1 C28 C33 C32 174.3(3) . . . . ?
C28 B1 C35 C40 -7.5(4) . . . . ?
N3 B1 C35 C40 107.7(3) . . . . ?
Au1 B1 C35 C40 -132.4(3) . . . . ?
C28 B1 C35 C36 173.8(3) . . . . ?
N3 B1 C35 C36 -71.0(3) . . . . ?
Au1 B1 C35 C36 48.9(4) . . . . ?
C40 C35 C36 C37 2.6(4) . . . . ?
B1 C35 C36 C37 -178.6(3) . . . . ?
C40 C35 C36 C41 -178.0(3) . . . . ?
B1 C35 C36 C41 0.8(5) . . . . ?
C35 C36 C37 C38 -2.5(5) . . . . ?
C41 C36 C37 C38 178.0(3) . . . . ?
C36 C37 C38 C39 1.1(5) . . . . ?
C37 C38 C39 C40 0.0(5) . . . . ?
C38 C39 C40 C35 0.3(5) . . . . ?
C36 C35 C40 C39 -1.6(5) . . . . ?
B1 C35 C40 C39 179.6(3) . . . . ?
C28 B1 N3 C42 75.0(3) . . . . ?
C35 B1 N3 C42 -46.3(4) . . . . ?
Au1 B1 N3 C42 -174.5(3) . . . . ?
C28 B1 N3 C46 -101.0(3) . . . . ?
C35 B1 N3 C46 137.8(3) . . . . ?
Au1 B1 N3 C46 9.5(4) . . . . ?
C46 N3 C42 C43 -0.3(5) . . . . ?
B1 N3 C42 C43 -176.5(3) . . . . ?
N3 C42 C43 C44 0.0(6) . . . . ?
C42 C43 C44 C45 0.1(6) . . . . ?
C43 C44 C45 C46 0.2(7) . . . . ?
C42 N3 C46 C45 0.6(6) . . . . ?
B1 N3 C46 C45 176.6(4) . . . . ?
C44 C45 C46 N3 -0.6(7) . . . . ?
